data_7202567
loop_
_publ_author_name
'Wang, Chuan-Feng'
'Zhu, Zhen-Yu'
'Zhang, Zheng-Xing'
'Chen, Zhen-Xia'
'Zhou, Xi-Geng'

_publ_section_title
;
 Crystal engineering of zinc(ii) and copper(ii) complexes containing
 3,5-dimethylisoxazole-4-carboxylate ligand via O?H?N, C?H?A (A = N, O
 and ?) and bifurcated C?H?N/O interactions
;
_journal_issue 1
_journal_name_full CrystEngComm
_journal_page_first 35
_journal_paper_doi 10.1039/b615091h
_journal_volume 9
_journal_year 2007
_chemical_formula_sum 'C40 H48 N6 O20 Zn3'
_chemical_formula_weight 1128.95
_chemical_name_systematic
;
?
;
_space_group_IT_number 14
_symmetry_cell_setting monoclinic
_symmetry_space_group_name_Hall '-P 2yn'
_symmetry_space_group_name_H-M 'P 1 21/n 1'
_atom_sites_solution_hydrogens geom
_atom_sites_solution_primary direct
_atom_sites_solution_secondary difmap
_audit_creation_method SHELXL-97
_cell_angle_alpha 90.00
_cell_angle_beta 95.909(10)
_cell_angle_gamma 90.00
_cell_formula_units_Z 2
_cell_length_a 11.500(5)
_cell_length_b 17.654(8)
_cell_length_c 12.048(5)
_cell_measurement_temperature 293(2)
_cell_volume 2433.0(18)
_computing_cell_refinement 'Bruker SMART'
_computing_data_collection 'Bruker SMART'
_computing_data_reduction 'Bruker SHELXTL'
_computing_molecular_graphics 'Bruker SHELXTL'
_computing_publication_material 'Bruker SHELXTL'
_computing_structure_refinement 'Bruker SHELXTL'
_computing_structure_solution 'Bruker SHELXTL'
_diffrn_ambient_temperature 293(2)
_diffrn_measured_fraction_theta_full 0.832
_diffrn_measured_fraction_theta_max 0.832
_diffrn_radiation_monochromator graphite
_diffrn_radiation_source 'fine-focus sealed tube'
_diffrn_radiation_type MoK\a
_diffrn_radiation_wavelength 0.71073
_diffrn_reflns_av_R_equivalents 0.0443
_diffrn_reflns_av_sigmaI/netI 0.1185
_diffrn_reflns_limit_h_max 8
_diffrn_reflns_limit_h_min -12
_diffrn_reflns_limit_k_max 16
_diffrn_reflns_limit_k_min -20
_diffrn_reflns_limit_l_max 14
_diffrn_reflns_limit_l_min -5
_diffrn_reflns_number 5370
_diffrn_reflns_theta_full 25.01
_diffrn_reflns_theta_max 25.01
_diffrn_reflns_theta_min 2.05
_exptl_absorpt_coefficient_mu 1.549
_exptl_absorpt_correction_T_max 0.8605
_exptl_absorpt_correction_T_min 0.7470
_exptl_crystal_density_diffrn 1.541
_exptl_crystal_density_method 'not measured'
_exptl_crystal_F_000 1160
_exptl_crystal_size_max 0.20
_exptl_crystal_size_mid 0.12
_exptl_crystal_size_min 0.10
_refine_diff_density_max 2.567
_refine_diff_density_min -0.509
_refine_diff_density_rms 0.150
_refine_ls_extinction_method none
_refine_ls_goodness_of_fit_ref 0.842
_refine_ls_hydrogen_treatment mixed
_refine_ls_matrix_type full
_refine_ls_number_parameters 320
_refine_ls_number_reflns 3572
_refine_ls_number_restraints 0
_refine_ls_restrained_S_all 0.842
_refine_ls_R_factor_all 0.1273
_refine_ls_R_factor_gt 0.0794
_refine_ls_shift/su_max 0.005
_refine_ls_shift/su_mean 0.000
_refine_ls_structure_factor_coef Fsqd
_refine_ls_weighting_details 'calc w=1/[\s^2^(Fo^2^)+(0.1179P)^2^+0.0000P] where P=(Fo^2^+2Fc^2^)/3'
_refine_ls_weighting_scheme calc
_refine_ls_wR_factor_gt 0.1876
_refine_ls_wR_factor_ref 0.2013
_reflns_number_gt 1722
_reflns_number_total 3572
_reflns_threshold_expression >2sigma(I)
_cod_data_source_file b615091h.txt
_cod_data_source_block f50926c
_cod_original_cell_volume 2432.9(18)
_cod_original_sg_symbol_H-M P21/n
_cod_database_code 7202567

loop_
_symmetry_equiv_pos_as_xyz
'x, y, z'
'-x+1/2, y+1/2, -z+1/2'
'-x, -y, -z'
'x-1/2, -y-1/2, z-1/2'

loop_
_atom_site_label
_atom_site_type_symbol
_atom_site_fract_x
_atom_site_fract_y
_atom_site_fract_z
_atom_site_U_iso_or_equiv
_atom_site_adp_type
_atom_site_occupancy
_atom_site_symmetry_multiplicity
_atom_site_calc_flag
_atom_site_refinement_flags
_atom_site_disorder_assembly
_atom_site_disorder_group
Zn1 Zn 0.0000 0.0000 1.0000 0.0358(4) Uani 1 2 d S . .
Zn2 Zn 0.21267(11) 0.00789(5) 0.80488(8) 0.0433(4) Uani 1 1 d . . .
O1 O 0.0743(7) 0.0979(3) 0.9344(6) 0.072(3) Uani 1 1 d . . .
O2 O 0.1925(6) 0.1162(3) 0.8049(6) 0.061(2) Uani 1 1 d . . .
O3 O 0.0366(6) 0.3331(3) 0.9207(5) 0.061(2) Uani 1 1 d . . .
O4 O 0.1577(7) -0.0488(4) 1.0449(6) 0.070(2) Uani 1 1 d . . .
O5 O 0.2944(7) -0.0455(4) 0.9281(5) 0.064(2) Uani 1 1 d . . .
O6 O 0.4884(8) -0.1686(5) 1.1808(9) 0.103(3) Uani 1 1 d . . .
O7 O -0.0257(7) -0.0551(4) 0.8494(6) 0.074(3) Uani 1 1 d . . .
O8 O 0.0906(7) -0.0487(4) 0.7165(6) 0.069(2) Uani 1 1 d . . .
O9 O -0.2299(8) -0.1897(5) 0.6239(7) 0.093(3) Uani 1 1 d . . .
O10 O 0.3442(7) -0.0038(3) 0.7075(5) 0.061(2) Uani 1 1 d . . .
N1 N 0.1145(8) 0.3463(4) 0.8384(7) 0.062(3) Uani 1 1 d . . .
N2 N 0.4020(10) -0.1666(6) 1.2561(8) 0.077(3) Uani 1 1 d . . .
N3 N -0.1547(10) -0.1887(6) 0.5398(8) 0.082(3) Uani 1 1 d . . .
C1 C 0.1219(8) 0.1392(5) 0.8718(7) 0.041(2) Uani 1 1 d . . .
C2 C 0.1049(9) 0.2220(5) 0.8764(7) 0.041(2) Uani 1 1 d . . .
C3 C 0.1516(10) 0.2795(5) 0.8122(7) 0.047(3) Uani 1 1 d . . .
C4 C 0.0329(9) 0.2593(5) 0.9416(8) 0.046(3) Uani 1 1 d . . .
C5 C 0.2414(10) 0.2733(6) 0.7287(8) 0.064(3) Uani 1 1 d . . .
H5A H 0.2586 0.3229 0.7020 0.096 Uiso 1 1 calc R . .
H5B H 0.2108 0.2423 0.6671 0.096 Uiso 1 1 calc R . .
H5C H 0.3116 0.2508 0.7642 0.096 Uiso 1 1 calc R . .
C6 C -0.0435(9) 0.2355(5) 1.0273(8) 0.054(3) Uani 1 1 d . . .
H6A H 0.0039 0.2205 1.0939 0.081 Uiso 1 1 calc R . .
H6B H -0.0912 0.1936 0.9995 0.081 Uiso 1 1 calc R . .
H6C H -0.0928 0.2770 1.0439 0.081 Uiso 1 1 calc R . .
C7 C 0.2542(10) -0.0629(5) 1.0187(7) 0.044(3) Uani 1 1 d . . .
C8 C 0.3349(10) -0.1046(5) 1.1000(8) 0.047(3) Uani 1 1 d . . .
C9 C 0.3115(11) -0.1313(7) 1.2054(9) 0.065(3) Uani 1 1 d . . .
C10 C 0.4458(12) -0.1317(7) 1.0902(10) 0.066(3) Uani 1 1 d . . .
C11 C 0.2067(12) -0.1222(8) 1.2665(10) 0.105(5) Uani 1 1 d . . .
H11A H 0.2220 -0.1434 1.3400 0.158 Uiso 1 1 calc R . .
H11B H 0.1416 -0.1480 1.2269 0.158 Uiso 1 1 calc R . .
H11C H 0.1886 -0.0694 1.2723 0.158 Uiso 1 1 calc R . .
C12 C 0.5244(10) -0.1264(8) 0.9970(10) 0.089(4) Uani 1 1 d . . .
H12A H 0.5989 -0.1487 1.0210 0.133 Uiso 1 1 calc R . .
H12B H 0.5352 -0.0741 0.9784 0.133 Uiso 1 1 calc R . .
H12C H 0.4891 -0.1529 0.9326 0.133 Uiso 1 1 calc R . .
C13 C 0.0000(10) -0.0702(5) 0.7569(7) 0.045(3) Uani 1 1 d . . .
C14 C -0.0778(10) -0.1173(6) 0.6843(8) 0.052(3) Uani 1 1 d . . .
C15 C -0.0667(12) -0.1461(7) 0.5773(9) 0.070(4) Uani 1 1 d . . .
C16 C -0.1813(11) -0.1470(6) 0.7092(8) 0.060(3) Uani 1 1 d . . .
C17 C 0.0282(12) -0.1345(9) 0.5017(10) 0.106(5) Uani 1 1 d . . .
H17A H 0.0961 -0.1632 0.5293 0.158 Uiso 1 1 calc R . .
H17B H 0.0480 -0.0817 0.4998 0.158 Uiso 1 1 calc R . .
H17C H 0.0011 -0.1513 0.4277 0.158 Uiso 1 1 calc R . .
C18 C -0.2514(11) -0.1403(8) 0.8054(10) 0.096(5) Uani 1 1 d . . .
H18A H -0.3293 -0.1585 0.7843 0.143 Uiso 1 1 calc R . .
H18B H -0.2545 -0.0883 0.8278 0.143 Uiso 1 1 calc R . .
H18C H -0.2159 -0.1701 0.8665 0.143 Uiso 1 1 calc R . .
C19 C 0.3698(12) 0.0454(6) 0.6169(10) 0.084(4) Uani 1 1 d . . .
H19A H 0.3414 0.0960 0.6302 0.101 Uiso 1 1 calc R . .
H19B H 0.4539 0.0484 0.6153 0.101 Uiso 1 1 calc R . .
C20 C 0.318(2) 0.0192(9) 0.5114(14) 0.188(12) Uani 1 1 d . . .
H20A H 0.3546 -0.0272 0.4925 0.282 Uiso 1 1 calc R . .
H20B H 0.3277 0.0567 0.4554 0.282 Uiso 1 1 calc R . .
H20C H 0.2359 0.0105 0.5152 0.282 Uiso 1 1 calc R . .

loop_
_atom_site_aniso_label
_atom_site_aniso_U_11
_atom_site_aniso_U_22
_atom_site_aniso_U_33
_atom_site_aniso_U_23
_atom_site_aniso_U_13
_atom_site_aniso_U_12
Zn1 0.0411(11) 0.0287(8) 0.0403(7) 0.0000(6) 0.0166(7) 0.0012(7)
Zn2 0.0519(9) 0.0305(6) 0.0513(6) -0.0008(5) 0.0238(6) 0.0010(6)
O1 0.103(7) 0.030(4) 0.093(5) 0.004(3) 0.057(5) -0.009(4)
O2 0.075(6) 0.028(3) 0.089(5) -0.001(3) 0.048(5) 0.006(3)
O3 0.078(6) 0.025(3) 0.088(5) -0.002(3) 0.046(4) 0.002(3)
O4 0.047(6) 0.084(6) 0.084(5) 0.019(4) 0.028(5) 0.030(4)
O5 0.062(6) 0.070(5) 0.065(4) 0.015(4) 0.024(4) 0.015(4)
O6 0.072(9) 0.110(8) 0.119(7) 0.014(6) -0.025(6) 0.034(6)
O7 0.090(7) 0.076(5) 0.059(4) -0.030(4) 0.026(5) -0.025(5)
O8 0.064(6) 0.076(5) 0.069(5) -0.018(4) 0.022(4) -0.017(4)
O9 0.081(8) 0.098(7) 0.096(6) -0.013(5) -0.006(6) -0.027(6)
O10 0.076(6) 0.037(4) 0.079(4) 0.005(3) 0.052(4) 0.001(4)
N1 0.080(8) 0.033(4) 0.081(6) -0.003(4) 0.051(6) -0.004(5)
N2 0.065(10) 0.098(8) 0.065(6) 0.016(6) -0.007(6) -0.003(7)
N3 0.084(10) 0.092(8) 0.070(6) -0.035(6) 0.007(6) -0.009(7)
C1 0.039(7) 0.038(5) 0.046(5) -0.003(4) 0.011(5) -0.004(5)
C2 0.043(7) 0.031(5) 0.049(5) 0.002(4) 0.009(5) 0.000(5)
C3 0.057(8) 0.031(5) 0.055(5) 0.005(4) 0.018(5) 0.001(5)
C4 0.053(8) 0.026(5) 0.062(6) -0.008(4) 0.018(6) 0.004(5)
C5 0.076(10) 0.053(7) 0.071(7) 0.005(5) 0.039(7) -0.007(6)
C6 0.058(8) 0.040(6) 0.069(6) 0.004(5) 0.028(6) -0.002(5)
C7 0.049(9) 0.034(5) 0.049(6) 0.002(4) 0.003(6) -0.003(5)
C8 0.035(8) 0.047(6) 0.060(6) 0.002(5) 0.008(6) 0.004(5)
C9 0.052(10) 0.083(9) 0.057(7) 0.007(6) -0.014(7) 0.007(7)
C10 0.059(11) 0.061(8) 0.077(8) 0.000(6) -0.005(7) 0.002(7)
C11 0.105(13) 0.144(14) 0.073(8) 0.027(8) 0.042(9) 0.003(11)
C12 0.044(10) 0.106(11) 0.120(10) -0.002(8) 0.032(9) 0.008(7)
C13 0.054(8) 0.034(5) 0.049(6) -0.001(4) 0.014(6) -0.002(5)
C14 0.057(9) 0.054(6) 0.046(5) -0.005(5) 0.003(6) -0.008(6)
C15 0.073(11) 0.080(8) 0.057(7) -0.020(6) 0.007(7) -0.011(8)
C16 0.065(10) 0.063(7) 0.051(6) -0.009(5) -0.006(6) -0.012(7)
C17 0.107(13) 0.141(13) 0.078(8) -0.048(8) 0.048(9) -0.024(10)
C18 0.073(11) 0.131(12) 0.087(9) -0.020(8) 0.031(8) -0.036(9)
C19 0.103(12) 0.059(8) 0.101(9) 0.007(7) 0.058(9) -0.001(8)
C20 0.35(4) 0.086(12) 0.115(14) 0.008(10) -0.033(17) 0.057(17)

loop_
_atom_type_symbol
_atom_type_description
_atom_type_scat_dispersion_real
_atom_type_scat_dispersion_imag
_atom_type_scat_source
C C 0.0033 0.0016 'International Tables Vol C Tables 4.2.6.8 and 6.1.1.4'
H H 0.0000 0.0000 'International Tables Vol C Tables 4.2.6.8 and 6.1.1.4'
N N 0.0061 0.0033 'International Tables Vol C Tables 4.2.6.8 and 6.1.1.4'
O O 0.0106 0.0060 'International Tables Vol C Tables 4.2.6.8 and 6.1.1.4'
Zn Zn 0.2839 1.4301 'International Tables Vol C Tables 4.2.6.8 and 6.1.1.4'

loop_
_geom_angle_atom_site_label_1
_geom_angle_atom_site_label_2
_geom_angle_atom_site_label_3
_geom_angle
_geom_angle_site_symmetry_1
_geom_angle_site_symmetry_3
_geom_angle_publ_flag
O4 Zn1 O4 180.000(1) . 3_557 ?
O4 Zn1 O7 94.5(3) . . ?
O4 Zn1 O7 85.5(3) 3_557 . ?
O4 Zn1 O7 85.5(3) . 3_557 ?
O4 Zn1 O7 94.5(3) 3_557 3_557 ?
O7 Zn1 O7 180.000(1) . 3_557 ?
O4 Zn1 O1 86.5(3) . 3_557 ?
O4 Zn1 O1 93.5(3) 3_557 3_557 ?
O7 Zn1 O1 85.2(3) . 3_557 ?
O7 Zn1 O1 94.8(3) 3_557 3_557 ?
O4 Zn1 O1 93.5(3) . . ?
O4 Zn1 O1 86.5(3) 3_557 . ?
O7 Zn1 O1 94.8(3) . . ?
O7 Zn1 O1 85.2(3) 3_557 . ?
O1 Zn1 O1 180.00(19) 3_557 . ?
O5 Zn2 O2 122.4(3) . . ?
O5 Zn2 O8 116.0(3) . . ?
O2 Zn2 O8 115.4(3) . . ?
O5 Zn2 O10 93.6(3) . . ?
O2 Zn2 O10 101.5(2) . . ?
O8 Zn2 O10 99.8(3) . . ?
C1 O1 Zn1 160.8(6) . . ?
C1 O2 Zn2 113.8(6) . . ?
C4 O3 N1 109.2(6) . . ?
C7 O4 Zn1 146.7(7) . . ?
C7 O5 Zn2 126.3(7) . . ?
C10 O6 N2 107.0(10) . . ?
C13 O7 Zn1 152.9(7) . . ?
C13 O8 Zn2 121.6(7) . . ?
C16 O9 N3 107.8(9) . . ?
C19 O10 Zn2 126.9(6) . . ?
C3 N1 O3 105.4(6) . . ?
C9 N2 O6 106.9(9) . . ?
C15 N3 O9 105.8(8) . . ?
O1 C1 O2 124.0(8) . . ?
O1 C1 C2 120.0(8) . . ?
O2 C1 C2 115.9(8) . . ?
C4 C2 C3 104.8(8) . . ?
C4 C2 C1 126.1(8) . . ?
C3 C2 C1 129.1(8) . . ?
N1 C3 C2 111.4(8) . . ?
N1 C3 C5 119.2(8) . . ?
C2 C3 C5 129.3(8) . . ?
O3 C4 C2 109.3(8) . . ?
O3 C4 C6 116.3(8) . . ?
C2 C4 C6 134.5(8) . . ?
O4 C7 O5 126.9(10) . . ?
O4 C7 C8 117.4(9) . . ?
O5 C7 C8 115.6(9) . . ?
C10 C8 C9 103.1(10) . . ?
C10 C8 C7 129.8(9) . . ?
C9 C8 C7 126.9(10) . . ?
N2 C9 C8 111.3(11) . . ?
N2 C9 C11 117.9(11) . . ?
C8 C9 C11 130.8(12) . . ?
O6 C10 C8 111.6(11) . . ?
O6 C10 C12 116.4(12) . . ?
C8 C10 C12 132.1(11) . . ?
O7 C13 O8 125.6(10) . . ?
O7 C13 C14 119.2(9) . . ?
O8 C13 C14 115.2(8) . . ?
C16 C14 C15 103.1(10) . . ?
C16 C14 C13 125.9(9) . . ?
C15 C14 C13 130.9(10) . . ?
N3 C15 C14 112.8(10) . . ?
N3 C15 C17 116.9(10) . . ?
C14 C15 C17 130.3(12) . . ?
O9 C16 C14 110.5(9) . . ?
O9 C16 C18 115.1(11) . . ?
C14 C16 C18 134.4(10) . . ?
C20 C19 O10 112.2(12) . . ?

loop_
_geom_bond_atom_site_label_1
_geom_bond_atom_site_label_2
_geom_bond_distance
_geom_bond_site_symmetry_2
_geom_bond_publ_flag
Zn1 O4 2.030(8) . ?
Zn1 O4 2.030(8) 3_557 ?
Zn1 O7 2.054(6) . ?
Zn1 O7 2.054(6) 3_557 ?
Zn1 O1 2.117(6) 3_557 ?
Zn1 O1 2.117(6) . ?
Zn2 O5 1.920(7) . ?
Zn2 O2 1.926(6) . ?
Zn2 O8 1.948(8) . ?
Zn2 O10 2.018(6) . ?
O1 C1 1.218(10) . ?
O2 C1 1.269(9) . ?
O3 C4 1.329(10) . ?
O3 N1 1.422(9) . ?
O4 C7 1.210(11) . ?
O5 C7 1.266(10) . ?
O6 C10 1.321(13) . ?
O6 N2 1.412(12) . ?
O7 C13 1.211(9) . ?
O8 C13 1.254(11) . ?
O9 C16 1.349(12) . ?
O9 N3 1.399(12) . ?
O10 C19 1.448(11) . ?
N1 C3 1.305(11) . ?
N2 C9 1.309(14) . ?
N3 C15 1.304(14) . ?
C1 C2 1.476(12) . ?
C2 C4 1.367(11) . ?
C2 C3 1.416(12) . ?
C3 C5 1.518(11) . ?
C4 C6 1.483(12) . ?
C7 C8 1.476(14) . ?
C8 C10 1.378(15) . ?
C8 C9 1.406(13) . ?
C9 C11 1.484(15) . ?
C10 C12 1.516(14) . ?
C13 C14 1.448(14) . ?
C14 C16 1.362(14) . ?
C14 C15 1.403(13) . ?
C15 C17 1.506(14) . ?
C16 C18 1.483(13) . ?
C19 C20 1.425(18) . ?
